data_7046333
loop_
_publ_author_name
'Wang, Jin'
'Shi, Wenjie'
'Li, Shujie'
'Mao, Qiyun'
'Ma, Pengtao'
'Niu, Jingyang'
'Wang, Jingping'

_publ_section_title
;
 Construction of a new binding manner in carboxylic acid-functionalized
 phosphomolybdates.
;
_journal_issue 24
_journal_name_full 'Dalton transactions (Cambridge, England : 2003)'
_journal_page_first 7949
_journal_page_last 7955
_journal_paper_doi 10.1039/c8dt01540f
_journal_volume 47
_journal_year 2018
_chemical_formula_moiety 'C16 H8 Mo12 O53 P3, 6(O), 9(N)'
_chemical_formula_sum 'C16 H58 Mo12 N9 O59 P3'
_chemical_formula_weight 2564.90
_space_group_crystal_system triclinic
_space_group_IT_number 2
_space_group_name_Hall '-P 1'
_space_group_name_H-M_alt 'P -1'
_symmetry_space_group_name_Hall '-P 1'
_symmetry_space_group_name_H-M 'P -1'
_atom_sites_solution_hydrogens geom
_atom_sites_solution_primary direct
_audit_creation_date 2016-03-17
_audit_creation_method
;
Olex2 1.2
(compiled 2016.02.19 svn.r3266 for OlexSys, GUI svn.r5155)
;
_audit_update_record
;
2018-03-30 deposited with the CCDC.
2018-05-14 downloaded from the CCDC.
;
_cell_angle_alpha 79.9550(10)
_cell_angle_beta 76.1110(10)
_cell_angle_gamma 70.0150(10)
_cell_formula_units_Z 2
_cell_length_a 14.2620(8)
_cell_length_b 15.3211(8)
_cell_length_c 21.2677(11)
_cell_measurement_reflns_used 9901
_cell_measurement_temperature 293(2)
_cell_measurement_theta_max 28.28
_cell_measurement_theta_min 2.28
_cell_volume 4217.9(4)
_computing_molecular_graphics 'Olex2 (Dolomanov et al., 2009)'
_computing_publication_material 'Olex2 (Dolomanov et al., 2009)'
_computing_structure_refinement 'ShelXL (Sheldrick, 2015)'
_computing_structure_solution 'ShelXS-1997 (Sheldrick, 2008)'
_diffrn_ambient_temperature 293(2)
_diffrn_measured_fraction_theta_full 0.989
_diffrn_measured_fraction_theta_max 0.989
_diffrn_measurement_device_type 'Bruker APEX-II CCD'
_diffrn_measurement_method '\f and \w scans'
_diffrn_radiation_monochromator graphite
_diffrn_radiation_type MoK\a
_diffrn_radiation_wavelength 0.71073
_diffrn_reflns_av_R_equivalents 0.0258
_diffrn_reflns_av_unetI/netI 0.0444
_diffrn_reflns_Laue_measured_fraction_full 0.989
_diffrn_reflns_Laue_measured_fraction_max 0.989
_diffrn_reflns_limit_h_max 16
_diffrn_reflns_limit_h_min -16
_diffrn_reflns_limit_k_max 18
_diffrn_reflns_limit_k_min -18
_diffrn_reflns_limit_l_max 19
_diffrn_reflns_limit_l_min -25
_diffrn_reflns_number 21773
_diffrn_reflns_point_group_measured_fraction_full 0.989
_diffrn_reflns_point_group_measured_fraction_max 0.989
_diffrn_reflns_theta_full 25.100
_diffrn_reflns_theta_max 25.100
_diffrn_reflns_theta_min 1.743
_diffrn_standards_number 0
_exptl_absorpt_coefficient_mu 1.875
_exptl_absorpt_correction_T_max 0.7457
_exptl_absorpt_correction_T_min 0.5203
_exptl_absorpt_correction_type multi-scan
_exptl_absorpt_process_details
;
SADABS-2008/1 (Bruker,2008) was used for absorption correction.
wR2(int) was 0.0899 before and 0.0356 after correction.
The Ratio of minimum to maximum transmission is 0.6977.
The \l/2 correction factor is 0.0015.
;
_exptl_crystal_colour colorless
_exptl_crystal_density_diffrn 2.020
_exptl_crystal_density_method 'not measured'
_exptl_crystal_description block
_exptl_crystal_F_000 2476
_exptl_crystal_size_max 0.5
_exptl_crystal_size_mid 0.23
_exptl_crystal_size_min 0.18
_refine_diff_density_max 1.844
_refine_diff_density_min -1.020
_refine_diff_density_rms 0.195
_refine_ls_extinction_coef 0.00278(15)
_refine_ls_extinction_expression Fc^*^=kFc[1+0.001xFc^2^\l^3^/sin(2\q)]^-1/4^
_refine_ls_extinction_method 'SHELXL-2014/7 (Sheldrick 2014'
_refine_ls_goodness_of_fit_ref 1.017
_refine_ls_hydrogen_treatment constr
_refine_ls_matrix_type full
_refine_ls_number_parameters 490
_refine_ls_number_reflns 14855
_refine_ls_number_restraints 0
_refine_ls_restrained_S_all 1.017
_refine_ls_R_factor_all 0.0671
_refine_ls_R_factor_gt 0.0551
_refine_ls_shift/su_max 0.001
_refine_ls_shift/su_mean 0.000
_refine_ls_structure_factor_coef Fsqd
_refine_ls_weighting_details 'w=1/[\s^2^(Fo^2^)+(0.0907P)^2^+30.9795P] where P=(Fo^2^+2Fc^2^)/3'
_refine_ls_weighting_scheme calc
_refine_ls_wR_factor_gt 0.1533
_refine_ls_wR_factor_ref 0.1687
_reflns_Friedel_coverage 0.000
_reflns_number_gt 12187
_reflns_number_total 14855
_reflns_threshold_expression 'I > 2\s(I)'
_cod_data_source_file c8dt01540f2.cif
_cod_data_source_block njy1_CCDC3
_cod_depositor_comments 'Adding full bibliography for 7046330--7046333.cif.'
_cod_database_code 7046333
_shelx_space_group_comment
;
The symmetry employed for this shelxl refinement is uniquely defined
by the following loop, which should always be used as a source of
symmetry information in preference to the above space-group names.
They are only intended as comments.
;
_shelx_estimated_absorpt_t_max 0.729
_shelx_estimated_absorpt_t_min 0.454
_olex2_refinement_description
;
1. Fixed Uiso
 At 1.2 times of:
  All C(H) groups
2. Others
 Fixed Sof: O3W(0.5) O4W(0.5) O5W(0.5) O6W(0.5) O7W(0.5) O8W(0.5) O9W(0.5)
 O10W(0.5) O11W(0.5)
3.a Aromatic/amide H refined with riding coordinates:
 C1(H1), C2(H2), C3(H3), C4(H4), C5(H5), C11(H11), C12(H12), C16(H16)
;
_shelx_shelxl_version_number 2014/7
_olex2_submission_special_instructions 'No special instructions were received'

loop_
_space_group_symop_operation_xyz
'x, y, z'
'-x, -y, -z'

loop_
_atom_site_label
_atom_site_type_symbol
_atom_site_fract_x
_atom_site_fract_y
_atom_site_fract_z
_atom_site_U_iso_or_equiv
_atom_site_adp_type
_atom_site_occupancy
_atom_site_site_symmetry_order
_atom_site_calc_flag
_atom_site_refinement_flags_posn
_atom_site_refinement_flags_adp
_atom_site_refinement_flags_occupancy
Mo1 Mo 1.10769(5) 0.02390(4) 0.27951(4) 0.03650(18) Uani 1 1 d . . .
Mo2 Mo 0.85124(5) 0.07936(4) 0.31120(3) 0.03447(17) Uani 1 1 d . . .
Mo3 Mo 0.69712(5) 0.25514(5) 0.41924(3) 0.03575(18) Uani 1 1 d . . .
Mo4 Mo 0.81110(5) 0.36305(5) 0.48804(3) 0.03356(17) Uani 1 1 d . . .
Mo5 Mo 1.08592(5) 0.31478(5) 0.44572(3) 0.03771(18) Uani 1 1 d . . .
Mo6 Mo 1.23083(5) 0.14814(5) 0.34740(4) 0.03706(18) Uani 1 1 d . . .
Mo7 Mo 0.65414(6) 0.71488(5) 0.04845(3) 0.04047(19) Uani 1 1 d . . .
Mo8 Mo 0.53098(6) 0.57807(6) 0.15162(4) 0.0447(2) Uani 1 1 d . . .
Mo9 Mo 0.47513(5) 0.59052(5) 0.32422(3) 0.03814(18) Uani 1 1 d . . .
Mo10 Mo 0.58865(5) 0.69405(5) 0.38735(3) 0.03498(17) Uani 1 1 d . . .
Mo11 Mo 0.75637(5) 0.81092(5) 0.28176(3) 0.03714(18) Uani 1 1 d . . .
Mo12 Mo 0.77384(6) 0.84148(5) 0.11944(4) 0.0435(2) Uani 1 1 d . . .
P2 P 0.63825(14) 0.69588(13) 0.22012(9) 0.0293(4) Uani 1 1 d . . .
P1 P 0.96349(13) 0.21617(12) 0.36670(9) 0.0275(4) Uani 1 1 d . . .
P3 P 0.73318(13) 0.46080(13) 0.34308(9) 0.0290(4) Uani 1 1 d . . .
O1 O 0.8642(6) 0.8774(5) 0.0630(4) 0.0692(19) Uiso 1 1 d . . .
O2 O 0.5510(5) 0.8129(5) 0.0507(3) 0.0617(17) Uiso 1 1 d . . .
O3 O 0.3603(6) 0.6590(5) 0.3055(4) 0.0640(18) Uiso 1 1 d . . .
O4 O 0.5087(6) 0.4813(5) 0.1371(4) 0.070(2) Uiso 1 1 d . . .
O5 O 1.3533(5) 0.1294(5) 0.3059(3) 0.0566(16) Uiso 1 1 d . . .
O6 O 0.4544(5) 0.4917(5) 0.3659(3) 0.0541(15) Uiso 1 1 d . . .
O7 O 0.7585(5) 0.4598(4) 0.5290(3) 0.0523(15) Uiso 1 1 d . . .
O8 O 1.1910(5) -0.0355(5) 0.2176(3) 0.0589(17) Uiso 1 1 d . . .
O9 O 0.5709(5) 0.2846(5) 0.4165(3) 0.0596(17) Uiso 1 1 d . . .
O10 O 0.6657(6) 0.9355(5) 0.1183(4) 0.0646(18) Uiso 1 1 d . . .
O11 O 1.0865(6) 0.2420(5) 0.5164(4) 0.0653(18) Uiso 1 1 d . . .
O12 O 0.7163(5) 0.1584(5) 0.4747(3) 0.0595(17) Uiso 1 1 d . . .
O13 O 1.1251(5) 0.4016(5) 0.4622(3) 0.0562(16) Uiso 1 1 d . . .
O14 O 0.4127(6) 0.6583(5) 0.1640(4) 0.0656(18) Uiso 1 1 d . . .
O15 O 0.8369(5) 0.8186(5) 0.3266(3) 0.0553(16) Uiso 1 1 d . . .
O16 O 0.5231(5) 0.8063(4) 0.4018(3) 0.0524(15) Uiso 1 1 d . . .
O17 O 0.7015(5) 0.7078(5) -0.0331(3) 0.0570(16) Uiso 1 1 d . . .
O18 O 0.6937(4) 0.4959(4) 0.1453(3) 0.0457(13) Uiso 1 1 d . . .
O19 O 0.7960(4) 0.4533(4) 0.3928(3) 0.0401(12) Uiso 1 1 d . . .
O20 O 0.6465(5) 0.8992(4) 0.3041(3) 0.0524(15) Uiso 1 1 d . . .
O21 O 0.7818(5) 0.0531(4) 0.2664(3) 0.0518(15) Uiso 1 1 d . . .
O22 O 0.6270(5) 0.6424(4) 0.4584(3) 0.0491(14) Uiso 1 1 d . . .
O23 O 1.2391(5) 0.0542(5) 0.4053(3) 0.0576(16) Uiso 1 1 d . . .
O24 O 0.5800(5) 0.6240(4) 0.0643(3) 0.0501(14) Uiso 1 1 d . . .
O25 O 1.2182(4) 0.2405(4) 0.4005(3) 0.0442(13) Uiso 1 1 d . . .
O26 O 0.8415(5) 0.0083(4) 0.3827(3) 0.0535(15) Uiso 1 1 d . . .
O27 O 0.8059(5) 0.8652(4) 0.1984(3) 0.0488(14) Uiso 1 1 d . . .
O28 O 0.8427(5) 0.2742(5) 0.5473(3) 0.0554(16) Uiso 1 1 d . . .
O29 O 0.6916(4) 0.3447(4) 0.4747(3) 0.0395(12) Uiso 1 1 d . . .
O30 O 0.6831(4) 0.7754(4) 0.2093(3) 0.0383(12) Uiso 1 1 d . . .
O31 O 0.5536(4) 0.7073(4) 0.2816(3) 0.0367(12) Uiso 1 1 d . . .
O32 O 0.5975(4) 0.6919(4) 0.1608(3) 0.0355(11) Uiso 1 1 d . . .
O33 O 0.9460(4) 0.3721(4) 0.4541(3) 0.0357(11) Uiso 1 1 d . . .
O34 O 1.1283(5) -0.0523(5) 0.3475(3) 0.0540(15) Uiso 1 1 d . . .
O35 O 0.4695(4) 0.6575(4) 0.3948(3) 0.0401(12) Uiso 1 1 d . . .
O36 O 0.8928(5) 0.7070(4) 0.1391(3) 0.0466(14) Uiso 1 1 d . . .
O37 O 0.7757(4) 0.5824(4) 0.0715(3) 0.0444(13) Uiso 1 1 d . . .
O38 O 0.7084(4) 0.3730(4) 0.3423(3) 0.0389(12) Uiso 1 1 d . . .
O39 O 0.7439(5) 0.7638(4) 0.0731(3) 0.0461(14) Uiso 1 1 d . . .
O40 O 0.7107(4) 0.7099(4) 0.3353(2) 0.0347(11) Uiso 1 1 d . . .
O41 O 1.0825(4) 0.3846(4) 0.3438(3) 0.0407(12) Uiso 1 1 d . . .
O42 O 1.0575(4) 0.1441(4) 0.2038(3) 0.0437(13) Uiso 1 1 d . . .
O43 O 1.1818(4) 0.2757(4) 0.2787(3) 0.0404(12) Uiso 1 1 d . . .
O44 O 0.8763(4) 0.6821(4) 0.2470(3) 0.0424(13) Uiso 1 1 d . . .
O45 O 0.8647(4) 0.2508(4) 0.4155(2) 0.0354(11) Uiso 1 1 d . . .
O46 O 0.9849(4) 0.0040(4) 0.2708(3) 0.0379(12) Uiso 1 1 d . . .
O47 O 1.1770(4) 0.1047(4) 0.2897(3) 0.0409(12) Uiso 1 1 d . . .
O48 O 0.7598(4) 0.1912(4) 0.3430(2) 0.0349(11) Uiso 1 1 d . . .
O49 O 0.5432(4) 0.5469(4) 0.2425(3) 0.0377(12) Uiso 1 1 d . . .
O50 O 0.6375(4) 0.5474(3) 0.3493(2) 0.0339(11) Uiso 1 1 d . . .
O52 O 1.0562(4) 0.2077(3) 0.3938(2) 0.0321(11) Uiso 1 1 d . . .
O53 O 0.9721(4) 0.1240(3) 0.3437(2) 0.0342(11) Uiso 1 1 d . . .
O54 O 0.8869(4) 0.1841(4) 0.2283(3) 0.0400(12) Uiso 1 1 d . . .
C1 C 1.1574(8) 0.4020(7) 0.1697(5) 0.059(2) Uiso 1 1 d . . .
H1 H 1.2107 0.3463 0.1648 0.071 Uiso 1 1 calc R . .
C2 C 1.0373(7) 0.2693(6) 0.0885(4) 0.048(2) Uiso 1 1 d . . .
H2 H 1.0955 0.2175 0.0847 0.058 Uiso 1 1 calc R . .
C3 C 1.0579(8) 0.5480(7) 0.1227(5) 0.058(2) Uiso 1 1 d . . .
H3 H 1.0448 0.5903 0.0864 0.069 Uiso 1 1 calc R . .
C4 C 1.1321(9) 0.4647(8) 0.1156(6) 0.068(3) Uiso 1 1 d . . .
H4 H 1.1668 0.4491 0.0741 0.081 Uiso 1 1 calc R . .
C5 C 1.0270(8) 0.3434(7) 0.0383(5) 0.053(2) Uiso 1 1 d . . .
H5 H 1.0769 0.3401 0.0007 0.064 Uiso 1 1 calc R . .
C6 C 0.7710(6) 0.5089(5) 0.1061(4) 0.0371(17) Uiso 1 1 d . . .
C7 C 0.9168(6) 0.6607(5) 0.1901(4) 0.0367(17) Uiso 1 1 d . . .
C8 C 0.9610(6) 0.2734(5) 0.1432(4) 0.0346(16) Uiso 1 1 d . . .
C9 C 1.1250(5) 0.3561(5) 0.2897(3) 0.0312(15) Uiso 1 1 d . . .
C10 C 0.9704(6) 0.1942(5) 0.1956(4) 0.0346(16) Uiso 1 1 d . . .
C11 C 0.8751(6) 0.3506(5) 0.1489(4) 0.0352(16) Uiso 1 1 d . . .
H11 H 0.8231 0.3526 0.1852 0.042 Uiso 1 1 calc R . .
C12 C 0.9426(7) 0.4202(6) 0.0458(4) 0.0454(19) Uiso 1 1 d . . .
H12 H 0.9363 0.4701 0.0136 0.054 Uiso 1 1 calc R . .
C13 C 1.1015(6) 0.4245(6) 0.2307(4) 0.0387(17) Uiso 1 1 d . . .
C14 C 1.0023(6) 0.5699(6) 0.1828(4) 0.0386(17) Uiso 1 1 d . . .
C15 C 0.8657(6) 0.4250(5) 0.1010(4) 0.0361(16) Uiso 1 1 d . . .
C16 C 1.0250(6) 0.5078(5) 0.2366(4) 0.0327(15) Uiso 1 1 d . . .
H16 H 0.9876 0.5229 0.2777 0.039 Uiso 1 1 calc R . .
O1W O 0.5000 0.5000 0.5000 0.066(3) Uiso 1 2 d S T P
O2W O 0.0871(8) 0.5852(7) 0.3736(5) 0.105(3) Uiso 1 1 d . . .
O3W O 0.7198(14) 0.2231(13) 0.1556(9) 0.090(5) Uiso 0.5 1 d . . .
O4W O 0.6122(14) 0.0817(13) 0.2019(9) 0.086(5) Uiso 0.5 1 d . . .
O5W O 0.3724(16) 0.3792(15) 0.2641(10) 0.103(6) Uiso 0.5 1 d . . .
O6W O 0.3990(16) 0.8541(15) 0.1802(10) 0.105(6) Uiso 0.5 1 d . . .
O7W O 0.4350(19) 0.2425(17) 0.1667(12) 0.122(7) Uiso 0.5 1 d . . .
O8W O 0.5281(16) 0.1792(14) 0.3184(10) 0.101(6) Uiso 0.5 1 d . . .
O9W O 0.717(2) 0.886(2) 0.4651(14) 0.140(9) Uiso 0.5 1 d . . .
O10W O 0.4404(19) 0.1671(18) 0.4669(12) 0.126(8) Uiso 0.5 1 d . . .
O11W O 0.082(2) 0.774(2) 0.0402(14) 0.148(9) Uiso 0.5 1 d . . .
N1 N 0.8761(6) 0.5904(6) 0.4041(4) 0.0535(19) Uiso 1 1 d . . .
N2 N 0.3071(7) 0.8303(6) 0.3906(4) 0.063(2) Uiso 1 1 d . . .
N3 N 0.3474(7) 0.3582(7) 0.4077(5) 0.070(2) Uiso 1 1 d . . .
N4 N 0.6071(8) 0.3361(8) 0.2561(5) 0.082(3) Uiso 1 1 d . . .
N5 N 0.4347(7) 0.9322(7) 0.2852(5) 0.072(2) Uiso 1 1 d . . .
N6 N 0.0210(9) 0.8116(8) 0.3590(6) 0.094(3) Uiso 1 1 d . . .
N7 N 0.9767(10) 0.9271(9) 0.1647(6) 0.103(4) Uiso 1 1 d . . .
N8 N 0.2836(10) 0.1544(9) 0.1549(6) 0.100(4) Uiso 1 1 d . . .
N9 N 0.9236(11) 0.9692(10) 0.4942(7) 0.116(4) Uiso 1 1 d . . .

loop_
_atom_site_aniso_label
_atom_site_aniso_U_11
_atom_site_aniso_U_22
_atom_site_aniso_U_33
_atom_site_aniso_U_23
_atom_site_aniso_U_13
_atom_site_aniso_U_12
Mo1 0.0321(4) 0.0259(3) 0.0477(4) -0.0030(3) -0.0112(3) -0.0024(3)
Mo2 0.0357(4) 0.0284(3) 0.0428(4) -0.0028(3) -0.0092(3) -0.0137(3)
Mo3 0.0264(3) 0.0438(4) 0.0396(4) -0.0072(3) -0.0004(3) -0.0170(3)
Mo4 0.0282(3) 0.0476(4) 0.0265(3) -0.0076(3) -0.0039(2) -0.0131(3)
Mo5 0.0288(3) 0.0572(4) 0.0326(4) -0.0073(3) -0.0090(3) -0.0169(3)
Mo6 0.0235(3) 0.0372(4) 0.0469(4) 0.0003(3) -0.0090(3) -0.0057(3)
Mo7 0.0449(4) 0.0380(4) 0.0299(3) 0.0012(3) -0.0122(3) -0.0012(3)
Mo8 0.0427(4) 0.0575(5) 0.0396(4) -0.0107(3) -0.0088(3) -0.0197(4)
Mo9 0.0281(3) 0.0507(4) 0.0360(4) -0.0093(3) -0.0001(3) -0.0146(3)
Mo10 0.0323(3) 0.0384(4) 0.0313(3) -0.0094(3) -0.0025(3) -0.0069(3)
Mo11 0.0374(4) 0.0326(3) 0.0427(4) -0.0095(3) -0.0065(3) -0.0106(3)
Mo12 0.0505(4) 0.0314(4) 0.0444(4) 0.0078(3) -0.0102(3) -0.0124(3)
P2 0.0287(9) 0.0292(9) 0.0275(9) -0.0016(7) -0.0065(7) -0.0057(7)
P1 0.0213(8) 0.0289(9) 0.0332(9) -0.0046(7) -0.0058(7) -0.0079(7)
P3 0.0245(9) 0.0324(9) 0.0288(9) -0.0060(7) -0.0035(7) -0.0069(7)

loop_
_atom_type_symbol
_atom_type_description
_atom_type_scat_dispersion_real
_atom_type_scat_dispersion_imag
_atom_type_scat_source
C C 0.0033 0.0016 'International Tables Vol C Tables 4.2.6.8 and 6.1.1.4'
Mo Mo -1.6832 0.6857 'International Tables Vol C Tables 4.2.6.8 and 6.1.1.4'
O O 0.0106 0.0060 'International Tables Vol C Tables 4.2.6.8 and 6.1.1.4'
P P 0.1023 0.0942 'International Tables Vol C Tables 4.2.6.8 and 6.1.1.4'
H H 0.0000 0.0000 'International Tables Vol C Tables 4.2.6.8 and 6.1.1.4'
N N 0.0061 0.0033 'International Tables Vol C Tables 4.2.6.8 and 6.1.1.4'

loop_
_geom_angle_atom_site_label_1
_geom_angle_atom_site_label_2
_geom_angle_atom_site_label_3
_geom_angle
O8 Mo1 O34 103.9(3)
O8 Mo1 O42 87.6(3)
O8 Mo1 O46 99.4(3)
O8 Mo1 O47 100.9(3)
O8 Mo1 O53 165.8(3)
O34 Mo1 O42 168.5(3)
O34 Mo1 O46 97.3(3)
O34 Mo1 O47 98.6(3)
O34 Mo1 O53 88.9(3)
O42 Mo1 O53 79.67(19)
O46 Mo1 O42 80.8(2)
O46 Mo1 O53 72.6(2)
O47 Mo1 O42 78.6(2)
O47 Mo1 O46 150.3(2)
O47 Mo1 O53 82.7(2)
O21 Mo2 O26 104.6(3)
O21 Mo2 O46 97.9(3)
O21 Mo2 O48 101.5(3)
O21 Mo2 O53 164.0(2)
O21 Mo2 O54 88.9(3)
O26 Mo2 O46 96.7(3)
O26 Mo2 O48 97.6(3)
O26 Mo2 O53 89.3(3)
O26 Mo2 O54 166.5(3)
O46 Mo2 O53 72.2(2)
O46 Mo2 O54 81.0(2)
O48 Mo2 O46 152.1(2)
O48 Mo2 O53 84.2(2)
O48 Mo2 O54 79.5(2)
O54 Mo2 O53 77.28(19)
O9 Mo3 O29 100.3(3)
O9 Mo3 O38 88.7(3)
O9 Mo3 O45 167.0(3)
O9 Mo3 O48 101.4(3)
O12 Mo3 O9 103.4(3)
O12 Mo3 O29 98.1(3)
O12 Mo3 O38 167.7(3)
O12 Mo3 O45 88.3(3)
O12 Mo3 O48 97.0(3)
O29 Mo3 O38 81.7(2)
O29 Mo3 O45 72.1(2)
O38 Mo3 O45 79.94(19)
O48 Mo3 O29 149.8(2)
O48 Mo3 O38 78.1(2)
O48 Mo3 O45 82.4(2)
O7 Mo4 O19 90.2(3)
O7 Mo4 O28 103.9(3)
O7 Mo4 O29 100.6(3)
O7 Mo4 O33 99.8(3)
O7 Mo4 O45 167.9(3)
O19 Mo4 O45 78.83(19)
O28 Mo4 O19 165.5(3)
O28 Mo4 O29 99.5(3)
O28 Mo4 O33 97.0(3)
O28 Mo4 O45 87.5(3)
O29 Mo4 O19 81.4(2)
O29 Mo4 O33 149.7(2)
O29 Mo4 O45 73.1(2)
O33 Mo4 O19 76.5(2)
O33 Mo4 O45 82.5(2)
O11 Mo5 O13 103.3(3)
O11 Mo5 O25 95.4(3)
O11 Mo5 O33 98.8(3)
O11 Mo5 O41 167.6(3)
O11 Mo5 O52 90.7(3)
O13 Mo5 O25 97.2(3)
O13 Mo5 O33 102.1(3)
O13 Mo5 O41 88.7(3)
O13 Mo5 O52 163.8(3)
O25 Mo5 O41 80.0(2)
O25 Mo5 O52 73.0(2)
O33 Mo5 O25 152.6(2)
O33 Mo5 O41 81.2(2)
O33 Mo5 O52 83.5(2)
O41 Mo5 O52 77.00(19)
O5 Mo6 O23 103.6(3)
O5 Mo6 O25 101.1(3)
O5 Mo6 O43 89.2(3)
O5 Mo6 O47 100.1(3)
O5 Mo6 O52 167.5(3)
O23 Mo6 O25 99.2(3)
O23 Mo6 O43 166.9(3)
O23 Mo6 O47 96.9(3)
O23 Mo6 O52 88.4(3)
O25 Mo6 O43 80.8(2)
O25 Mo6 O47 149.4(2)
O25 Mo6 O52 73.1(2)
O43 Mo6 O52 78.97(19)
O47 Mo6 O43 77.7(2)
O47 Mo6 O52 81.6(2)
O2 Mo7 O17 103.4(3)
O2 Mo7 O24 97.2(3)
O2 Mo7 O32 85.6(3)
O2 Mo7 O37 166.1(3)
O2 Mo7 O39 98.6(3)
O17 Mo7 O24 98.9(3)
O17 Mo7 O32 168.4(3)
O17 Mo7 O37 90.4(3)
O17 Mo7 O39 102.2(3)
O24 Mo7 O32 72.3(2)
O24 Mo7 O37 78.9(2)
O37 Mo7 O32 80.5(2)
O39 Mo7 O24 149.9(3)
O39 Mo7 O32 83.4(2)
O39 Mo7 O37 79.7(2)
O4 Mo8 O18 88.9(3)
O4 Mo8 O24 100.3(3)
O4 Mo8 O32 167.3(3)
O4 Mo8 O49 100.7(3)
O14 Mo8 O4 103.4(4)
O14 Mo8 O18 167.3(3)
O14 Mo8 O24 98.6(3)
O14 Mo8 O32 88.7(3)
O14 Mo8 O49 96.9(3)
O18 Mo8 O32 79.3(2)
O24 Mo8 O18 82.2(2)
O24 Mo8 O32 73.7(2)
O24 Mo8 O49 150.1(2)
O49 Mo8 O18 77.3(2)
O49 Mo8 O32 81.3(2)
O3 Mo9 O31 93.3(3)
O3 Mo9 O35 96.4(3)
O3 Mo9 O49 99.9(3)
O3 Mo9 O50 160.3(3)
O6 Mo9 O3 105.4(3)
O6 Mo9 O31 160.7(3)
O6 Mo9 O35 100.9(3)
O6 Mo9 O49 100.2(3)
O6 Mo9 O50 91.9(3)
O35 Mo9 O31 71.4(2)
O35 Mo9 O50 70.5(2)
O49 Mo9 O31 81.1(2)
O49 Mo9 O35 148.7(2)
O49 Mo9 O50 86.0(2)
O50 Mo9 O31 68.87(18)
O16 Mo10 O22 104.4(3)
O16 Mo10 O31 96.1(3)
O16 Mo10 O35 95.1(3)
O16 Mo10 O40 99.8(3)
O16 Mo10 O50 161.7(3)
O22 Mo10 O31 158.8(2)
O22 Mo10 O35 101.6(3)
O22 Mo10 O40 101.4(3)
O22 Mo10 O50 90.1(2)
O35 Mo10 O31 71.2(2)
O35 Mo10 O50 70.7(2)
O40 Mo10 O31 79.7(2)
O40 Mo10 O35 148.5(2)
O40 Mo10 O50 87.9(2)
O50 Mo10 O31 68.73(18)
O15 Mo11 O20 104.2(3)
O15 Mo11 O27 101.6(3)
O15 Mo11 O30 166.1(3)
O15 Mo11 O40 99.5(3)
O15 Mo11 O44 87.5(3)
O20 Mo11 O27 99.7(3)
O20 Mo11 O30 89.6(3)
O20 Mo11 O40 96.3(3)
O20 Mo11 O44 167.2(3)
O27 Mo11 O30 73.4(2)
O27 Mo11 O40 149.5(2)
O27 Mo11 O44 82.7(2)
O40 Mo11 O30 80.9(2)
O40 Mo11 O44 76.4(2)
O44 Mo11 O30 79.0(2)
O1 Mo12 O10 103.6(4)
O1 Mo12 O27 98.7(3)
O1 Mo12 O30 166.2(3)
O1 Mo12 O36 88.9(3)
O1 Mo12 O39 101.8(3)
O10 Mo12 O27 96.7(3)
O10 Mo12 O30 87.5(3)
O10 Mo12 O36 167.5(3)
O10 Mo12 O39 98.8(3)
O27 Mo12 O30 71.5(2)
O27 Mo12 O36 79.8(2)
O36 Mo12 O30 79.9(2)
O39 Mo12 O27 150.6(3)
O39 Mo12 O30 84.3(2)
O39 Mo12 O36 79.7(2)
O30 P2 O31 109.6(3)
O30 P2 O32 111.2(3)
O32 P2 O31 110.8(3)
O45 P1 O52 111.9(3)
O45 P1 O53 110.9(3)
O52 P1 O53 111.4(3)
O19 P3 O50 111.4(3)
O38 P3 O19 113.8(3)
O38 P3 O50 112.2(3)
C6 O18 Mo8 129.5(5)
P3 O19 Mo4 131.5(3)
Mo8 O24 Mo7 120.5(3)
Mo6 O25 Mo5 122.0(3)
Mo11 O27 Mo12 120.8(3)
Mo4 O29 Mo3 122.5(3)
Mo11 O30 Mo12 93.8(2)
P2 O30 Mo11 125.5(3)
P2 O30 Mo12 134.0(3)
Mo9 O31 Mo10 86.06(17)
P2 O31 Mo9 121.4(3)
P2 O31 Mo10 122.0(3)
Mo8 O32 Mo7 93.06(19)
P2 O32 Mo7 133.9(3)
P2 O32 Mo8 124.0(3)
Mo5 O33 Mo4 147.8(3)
Mo10 O35 Mo9 114.0(3)
C7 O36 Mo12 132.9(5)
C6 O37 Mo7 131.5(5)
P3 O38 Mo3 131.5(3)
Mo12 O39 Mo7 153.3(4)
Mo10 O40 Mo11 137.8(3)
C9 O41 Mo5 132.2(5)
C10 O42 Mo1 130.8(5)
C9 O43 Mo6 130.3(5)
C7 O44 Mo11 130.2(5)
Mo4 O45 Mo3 92.24(18)
P1 O45 Mo3 132.4(3)
P1 O45 Mo4 132.0(3)
Mo1 O46 Mo2 121.8(3)
Mo1 O47 Mo6 146.8(3)
Mo2 O48 Mo3 144.5(3)
Mo9 O49 Mo8 139.1(3)
Mo10 O50 Mo9 87.36(17)
P3 O50 Mo9 135.9(3)
P3 O50 Mo10 136.7(3)
Mo5 O52 Mo6 91.75(17)
P1 O52 Mo5 129.5(3)
P1 O52 Mo6 129.3(3)
Mo1 O53 Mo2 93.18(18)
P1 O53 Mo1 129.7(3)
P1 O53 Mo2 130.2(3)
C10 O54 Mo2 132.3(5)
C4 C1 H1 120.8
C13 C1 H1 120.8
C13 C1 C4 118.5(10)
C5 C2 H2 119.9
C8 C2 H2 119.9
C8 C2 C5 120.2(9)
C4 C3 H3 119.8
C4 C3 C14 120.3(10)
C14 C3 H3 119.8
C1 C4 H4 119.5
C3 C4 C1 121.1(11)
C3 C4 H4 119.5
C2 C5 H5 120.5
C12 C5 C2 118.9(9)
C12 C5 H5 120.5
O18 C6 C15 115.2(7)
O37 C6 O18 126.7(8)
O37 C6 C15 118.0(7)
O36 C7 O44 126.2(7)
O36 C7 C14 116.7(7)
O44 C7 C14 117.1(7)
C2 C8 C10 120.3(7)
C11 C8 C2 119.8(7)
C11 C8 C10 119.8(7)
O41 C9 O43 127.0(7)
O41 C9 C13 116.8(6)
O43 C9 C13 116.2(6)
O42 C10 O54 125.9(7)
O42 C10 C8 118.6(7)
O54 C10 C8 115.5(7)
C8 C11 H11 119.8
C8 C11 C15 120.5(7)
C15 C11 H11 119.8
C5 C12 H12 119.4
C5 C12 C15 121.2(8)
C15 C12 H12 119.4
C1 C13 C9 119.5(8)
C16 C13 C1 119.5(8)
C16 C13 C9 121.1(7)
C3 C14 C7 120.1(8)
C3 C14 C16 119.2(8)
C16 C14 C7 120.8(7)
C11 C15 C6 120.9(7)
C11 C15 C12 119.4(7)
C12 C15 C6 119.7(7)
C13 C16 C14 121.4(7)
C13 C16 H16 119.3
C14 C16 H16 119.3

loop_
_geom_bond_atom_site_label_1
_geom_bond_atom_site_label_2
_geom_bond_distance
Mo1 O8 1.704(7)
Mo1 O34 1.710(6)
Mo1 O42 2.261(6)
Mo1 O46 1.933(5)
Mo1 O47 1.895(6)
Mo1 O53 2.322(5)
Mo2 O21 1.705(6)
Mo2 O26 1.715(6)
Mo2 O46 1.939(5)
Mo2 O48 1.884(5)
Mo2 O53 2.336(5)
Mo2 O54 2.254(5)
Mo3 O9 1.712(7)
Mo3 O12 1.712(7)
Mo3 O29 1.930(5)
Mo3 O38 2.237(5)
Mo3 O45 2.351(5)
Mo3 O48 1.909(5)
Mo4 O7 1.702(6)
Mo4 O19 2.256(5)
Mo4 O28 1.703(7)
Mo4 O29 1.912(6)
Mo4 O33 1.930(5)
Mo4 O45 2.321(5)
Mo5 O11 1.708(7)
Mo5 O13 1.723(7)
Mo5 O25 1.955(6)
Mo5 O33 1.863(5)
Mo5 O41 2.248(6)
Mo5 O52 2.328(5)
Mo6 O5 1.708(7)
Mo6 O23 1.713(7)
Mo6 O25 1.896(6)
Mo6 O43 2.237(6)
Mo6 O47 1.904(6)
Mo6 O52 2.364(5)
Mo7 O2 1.704(7)
Mo7 O17 1.711(7)
Mo7 O24 1.960(6)
Mo7 O32 2.337(5)
Mo7 O37 2.241(6)
Mo7 O39 1.895(6)
Mo8 O4 1.710(8)
Mo8 O14 1.705(7)
Mo8 O18 2.213(6)
Mo8 O24 1.921(6)
Mo8 O32 2.307(5)
Mo8 O49 1.942(5)
Mo9 O3 1.712(7)
Mo9 O6 1.696(7)
Mo9 O31 2.365(5)
Mo9 O35 1.933(6)
Mo9 O49 1.888(5)
Mo9 O50 2.347(5)
Mo10 O16 1.696(6)
Mo10 O22 1.700(6)
Mo10 O31 2.379(5)
Mo10 O35 1.928(6)
Mo10 O40 1.893(5)
Mo10 O50 2.341(5)
Mo11 O15 1.703(7)
Mo11 O20 1.712(6)
Mo11 O27 1.903(6)
Mo11 O30 2.284(5)
Mo11 O40 1.959(5)
Mo11 O44 2.228(6)
Mo12 O1 1.707(8)
Mo12 O10 1.715(7)
Mo12 O27 1.963(6)
Mo12 O30 2.321(5)
Mo12 O36 2.225(6)
Mo12 O39 1.879(6)
P2 O30 1.520(6)
P2 O31 1.541(5)
P2 O32 1.528(5)
P1 O45 1.523(5)
P1 O52 1.524(5)
P1 O53 1.531(5)
P3 O19 1.508(6)
P3 O38 1.507(6)
P3 O50 1.542(5)
O18 C6 1.266(10)
O36 C7 1.240(10)
O37 C6 1.246(10)
O41 C9 1.241(9)
O42 C10 1.253(9)
O43 C9 1.248(9)
O44 C7 1.257(9)
O54 C10 1.271(9)
C1 H1 0.9300
C1 C4 1.398(15)
C1 C13 1.380(13)
C2 H2 0.9300
C2 C5 1.409(13)
C2 C8 1.383(12)
C3 H3 0.9300
C3 C4 1.356(15)
C3 C14 1.362(13)
C4 H4 0.9300
C5 H5 0.9300
C5 C12 1.365(13)
C6 C15 1.510(11)
C7 C14 1.507(11)
C8 C10 1.491(10)
C8 C11 1.379(11)
C9 C13 1.513(11)
C11 H11 0.9300
C11 C15 1.382(11)
C12 H12 0.9300
C12 C15 1.393(11)
C13 C16 1.369(11)
C14 C16 1.380(11)
C16 H16 0.9300
